data_7703597
loop_
_publ_author_name
'Petrenko, Alla'
'Leitonas, Karolis'
'Volyniuk, Dmytro'
'Baryshnikov, Gleb V.'
'Belyakov, Sergey'
'Minaev, Boris F.'
'\%Agren, Hans'
'Durgaryan, Hranush'
'Gra\<Zulevi\<cius, Juozas Vidas'
'Arsenyan, Pavel'

_publ_section_title
;
 Benzoselenophenylpyridine platinum complexes: green versus red
 phosphorescence towards hybrid OLEDs.
;
_journal_issue 11
_journal_name_full 'Dalton transactions (Cambridge, England : 2003)'
_journal_page_first 3393
_journal_page_last 3397
_journal_paper_doi 10.1039/d0dt00214c
_journal_volume 49
_journal_year 2020
_chemical_formula_moiety 'C24 H27 N O2 Pt Se, C2 H3 N'
_chemical_formula_sum 'C26 H30 N2 O2 Pt Se'
_chemical_formula_weight 676.57
_space_group_crystal_system orthorhombic
_space_group_IT_number 62
_space_group_name_Hall '-P 2ac 2n'
_space_group_name_H-M_alt 'P n m a'
_atom_sites_solution_hydrogens mixed
_atom_sites_solution_primary iterative
_audit_creation_date 2019-04-02
_audit_creation_method
;
Olex2 1.2-ac4
(compiled 2018.05.17 svn.r3504 for Rigaku Oxford Diffraction, GUI svn.r5492)
;
_audit_update_record
;
2019-07-09 deposited with the CCDC.	2020-02-25 downloaded from the CCDC.
;
_cell_angle_alpha 90
_cell_angle_beta 90
_cell_angle_gamma 90
_cell_formula_units_Z 4
_cell_length_a 35.3302(2)
_cell_length_b 6.8420(1)
_cell_length_c 10.3388(1)
_cell_measurement_reflns_used 23918
_cell_measurement_temperature 150.0(1)
_cell_measurement_theta_max 77.1770
_cell_measurement_theta_min 3.7500
_cell_volume 2499.19(5)
_computing_cell_refinement 'CrysAlisPro 1.171.40.35a (Rigaku OD, 2018)'
_computing_data_collection 'CrysAlisPro 1.171.40.35a (Rigaku OD, 2018)'
_computing_data_reduction 'CrysAlisPro 1.171.40.35a (Rigaku OD, 2018)'
_computing_molecular_graphics 'Olex2 (Dolomanov et al., 2009)'
_computing_publication_material 'Olex2 (Dolomanov et al., 2009)'
_computing_structure_refinement 'ShelXL (Sheldrick, 2015)'
_computing_structure_solution 'olex2.solve (Bourhis et al., 2015)'
_diffrn_ambient_environment N~2~
_diffrn_ambient_temperature 150.0(1)
_diffrn_detector 'CCD plate'
_diffrn_detector_area_resol_mean 10.0000
_diffrn_detector_type HyPix
_diffrn_measured_fraction_theta_full 0.997
_diffrn_measured_fraction_theta_max 0.995
_diffrn_measurement_details
;
List of Runs (angles in degrees, time in seconds):

  # Type    Start    End  Width  t~exp~   \w     \q     \k     \f   Frames
#--------------------------------------------------------------------------
  1  \w    -96.00 -18.00   0.50    0.45    --  -49.35 136.00-120.00  156
  2  \w   -141.00-116.00   0.50    0.45    --  -84.25 -25.00-146.00   50
  3  \w    -89.00 -64.00   0.50    0.45    --  -84.25-136.00 174.00   50
  4  \w    100.00 142.00   0.50    0.45    --  105.75  25.00  17.00   84
  5  \w     41.00 117.00   0.50    0.45    --  105.75-136.00 174.00  152
  6  \w    116.00 143.00   0.50    0.45    --  105.75  98.00 170.00   54
  7  \w   -118.00 -93.00   0.50    0.45    --  -49.35 -77.00-180.00   50
  8  \w    -42.00  23.00   0.50    0.45    --  -49.35  37.00  60.00  130
  9  \w     15.00  40.00   0.50    0.45    --   49.66 -37.00 120.00   50
 10  \w     39.00  69.00   0.50    0.45    --  105.75 -61.00 -60.00   60
 11  \w     34.00  61.00   0.50    0.45    --  105.75 -77.00   0.00   54
 12  \w     42.00  76.00   0.50    0.45    --  105.75 -94.00-180.00   68
 13  \w     43.00  71.00   0.50    0.45    --  105.75 -61.00-120.00   56
 14  \w    104.00 130.00   0.50    0.45    --  105.75  15.00-180.00   52
 15  \w     94.00 134.00   0.50    0.45    --  105.75 125.00  30.00   80
 16  \w     92.00 122.00   0.50    0.45    --  105.75  61.00 150.00   60
 17  \w    152.00 177.00   0.50    0.45    --  105.75  61.00 150.00   50
 18  \w     53.00  97.00   0.50    0.45    --  105.75 -94.00 150.00   88
 19  \w     37.00  71.00   0.50    0.45    --  105.75 -61.00  30.00   68
 20  \w    144.00 170.00   0.50    0.45    --  105.75  15.00 -30.00   52
 21  \w    109.00 156.00   0.50    0.45    --  105.75 125.00 -60.00   94
 22  \w    128.00 154.00   0.50    0.45    --  105.75  30.00 -30.00   52
 23  \w     44.00  87.00   0.50    0.45    --  105.75 -77.00  60.00   86
 24  \w    137.00 178.00   0.50    0.45    --  105.75  15.00-180.00   82
 25  \w     34.00  88.00   0.50    0.45    --  105.75 -77.00 -60.00  108
 26  \w     34.00  70.00   0.50    0.45    --  105.75 -94.00-120.00   72
 27  \w     74.00 102.00   0.50    0.45    --  105.75 -94.00-120.00   56
 28  \w     35.00  60.00   0.50    0.45    --  105.75 -61.00  60.00   50
 29  \w     34.00  62.00   0.50    0.45    --  105.75 -77.00  30.00   56
 30  \w     74.00  99.00   0.50    0.45    --  105.75 -77.00  30.00   50
 31  \w     39.00  64.00   0.50    0.45    --  105.75 -61.00   0.00   50
 32  \w     52.00  92.00   0.50    0.45    --  105.75 -77.00  90.00   80
 33  \w    128.00 172.00   0.50    0.45    --  105.75  15.00 -90.00   88
 34  \w    108.00 146.00   0.50    0.45    --  105.75  15.00 -60.00   76
 35  \w     99.00 124.00   0.50    0.45    --  105.75  15.00 150.00   50
 36  \w     43.00  68.00   0.50    0.45    --  105.75 -77.00-120.00   50
 37  \w     34.00  59.00   0.50    0.45    --  105.75 -61.00-150.00   50
 38  \w     42.00  86.00   0.50    0.45    --  105.75-125.00-150.00   88
 39  \w     36.00  61.00   0.50    0.45    --  105.75 -61.00 120.00   50
;
_diffrn_measurement_device 'four-circle diffractometer'
_diffrn_measurement_device_type 'XtaLAB Synergy, Dualflex, HyPix'
_diffrn_measurement_method '\w scans'
_diffrn_orient_matrix_type 'CrysAlisPro convention (1999,Acta A55,543-557)'
_diffrn_orient_matrix_UB_11 -0.0188181000
_diffrn_orient_matrix_UB_12 -0.0206386000
_diffrn_orient_matrix_UB_13 0.2007968000
_diffrn_orient_matrix_UB_21 0.0366798000
_diffrn_orient_matrix_UB_22 0.0441741000
_diffrn_orient_matrix_UB_23 0.1019770000
_diffrn_orient_matrix_UB_31 -0.0142095000
_diffrn_orient_matrix_UB_32 0.1407634000
_diffrn_orient_matrix_UB_33 -0.0025601000
_diffrn_radiation_monochromator mirror
_diffrn_radiation_probe x-ray
_diffrn_radiation_type CuK\a
_diffrn_radiation_wavelength 1.54184
_diffrn_reflns_av_R_equivalents 0.0648
_diffrn_reflns_av_unetI/netI 0.0291
_diffrn_reflns_Laue_measured_fraction_full 0.997
_diffrn_reflns_Laue_measured_fraction_max 0.995
_diffrn_reflns_limit_h_max 44
_diffrn_reflns_limit_h_min -43
_diffrn_reflns_limit_k_max 8
_diffrn_reflns_limit_k_min -8
_diffrn_reflns_limit_l_max 13
_diffrn_reflns_limit_l_min -11
_diffrn_reflns_number 25004
_diffrn_reflns_point_group_measured_fraction_full 0.997
_diffrn_reflns_point_group_measured_fraction_max 0.995
_diffrn_reflns_theta_full 67.684
_diffrn_reflns_theta_max 77.285
_diffrn_reflns_theta_min 4.956
_diffrn_source 'micro-focus sealed X-ray tube'
_diffrn_source_type 'PhotonJet (Cu) X-ray Source'
_exptl_absorpt_coefficient_mu 12.358
_exptl_absorpt_correction_T_max 0.72403
_exptl_absorpt_correction_T_min 0.49798
_exptl_absorpt_correction_type multi-scan
_exptl_absorpt_process_details
;
CrysAlisPro 1.171.40.35a (Rigaku Oxford Diffraction, 2018)
Empirical absorption correction using spherical harmonics,
 implemented in SCALE3 ABSPACK scaling algorithm.
;
_exptl_crystal_colour Yellow
_exptl_crystal_density_diffrn 1.798
_exptl_crystal_description Block
_exptl_crystal_F_000 1312
_exptl_crystal_size_max 0.08
_exptl_crystal_size_mid 0.04
_exptl_crystal_size_min 0.03
_refine_diff_density_max 2.136
_refine_diff_density_min -2.139
_refine_diff_density_rms 0.187
_refine_ls_extinction_method none
_refine_ls_goodness_of_fit_ref 1.222
_refine_ls_hydrogen_treatment constr
_refine_ls_matrix_type full
_refine_ls_number_parameters 187
_refine_ls_number_reflns 2865
_refine_ls_number_restraints 0
_refine_ls_restrained_S_all 1.222
_refine_ls_R_factor_all 0.0339
_refine_ls_R_factor_gt 0.0339
_refine_ls_shift/su_max 0.004
_refine_ls_shift/su_mean 0.001
_refine_ls_structure_factor_coef Fsqd
_refine_ls_weighting_details 'w=1/[\s^2^(Fo^2^)+(0.0526P)^2^+5.6554P] where P=(Fo^2^+2Fc^2^)/3'
_refine_ls_weighting_scheme calc
_refine_ls_wR_factor_gt 0.0927
_refine_ls_wR_factor_ref 0.0927
_reflns_Friedel_coverage 0.000
_reflns_number_gt 2864
_reflns_number_total 2865
_reflns_threshold_expression 'I > 2\s(I)'
_cod_data_source_file d0dt00214c2.cif
_cod_data_source_block a561new
_cod_depositor_comments 'Adding full bibliography for 7703596--7703598.cif.'
_cod_original_formula_sum 'C26 H30 N2 O2 Pt1 Se1'
_cod_database_code 7703597
_shelx_shelxl_version_number 2018/3
_chemical_oxdiff_formula 'C104 H120 N8 O8 Pt4 Se4'
_chemical_oxdiff_usercomment 'from Pavel'
_shelx_space_group_comment
;
The symmetry employed for this shelxl refinement is uniquely defined
by the following loop, which should always be used as a source of
symmetry information in preference to the above space-group names.
They are only intended as comments.
;
_shelx_estimated_absorpt_t_max 0.708
_shelx_estimated_absorpt_t_min 0.438
_diffrn_oxdiff_digest_frames
;
01ec5925b977eebae8bafd4f98df65cdef000444d02
;
_reflns_odcompleteness_completeness 99.20
_reflns_odcompleteness_iscentric 1
_reflns_odcompleteness_theta 77.49
_olex2_refinement_description
;
1. Fixed Uiso
 At 1.2 times of:
  All C(H) groups
 At 1.5 times of:
  All C(H,H) groups, All C(H,H,H) groups
2.a Riding coordinates:
 C6'(H6'A,H6'B), C8'(H8'A,H8'B), C1S(H1SA,H1SB)
2.b Me refined with riding coordinates:
 C7'(H7'A,H7'B,H7'C), C9'(H9'A,H9'B,H9'C)
2.c Aromatic/amide H refined with riding coordinates:
 C4(H4), C5(H5), C6(H6), C7(H7), C12(H12), C13(H13), C14(H14), C15(H15),
 C3'(H3')
;
_olex2_submission_special_instructions 'No special instructions were received'
_oxdiff_exptl_absorpt_empirical_details
;
Empirical correction (ABSPACK) includes:
- Absorption correction using spherical harmonics
- Frame scaling
;
_oxdiff_exptl_absorpt_empirical_full_max 2.548
_oxdiff_exptl_absorpt_empirical_full_min 0.572

loop_
_space_group_symop_operation_xyz
'x, y, z'
'-x+1/2, -y, z+1/2'
'-x, y+1/2, -z'
'x+1/2, -y+1/2, -z+1/2'
'-x, -y, -z'
'x-1/2, y, -z-1/2'
'x, -y-1/2, z'
'-x-1/2, y-1/2, z-1/2'

loop_
_atom_site_label
_atom_site_type_symbol
_atom_site_fract_x
_atom_site_fract_y
_atom_site_fract_z
_atom_site_U_iso_or_equiv
_atom_site_adp_type
_atom_site_occupancy
_atom_site_site_symmetry_order
_atom_site_calc_flag
_atom_site_refinement_flags_posn
_atom_site_refinement_flags_adp
_atom_site_refinement_flags_occupancy
_atom_site_disorder_assembly
_atom_site_disorder_group
Pt1 Pt 0.58841(2) 0.750000 0.59323(2) 0.01462(11) Uani 1 2 d S T P . .
Se1 Se 0.52425(2) 0.750000 0.84437(5) 0.02458(16) Uani 1 2 d S T P . .
C2 C 0.53865(15) 0.750000 0.6700(5) 0.0184(10) Uani 1 2 d S T P . .
C3 C 0.50770(17) 0.750000 0.5891(5) 0.0172(11) Uani 1 2 d S T P . .
C4 C 0.43422(17) 0.750000 0.5983(5) 0.0233(12) Uani 1 2 d S T P . .
H4 H 0.431312 0.750000 0.508893 0.028 Uiso 1 2 calc RS T P . .
C5 C 0.40256(17) 0.750000 0.6772(7) 0.0261(12) Uani 1 2 d S T P . .
H5 H 0.378596 0.750000 0.639945 0.031 Uiso 1 2 calc RS T P . .
C6 C 0.40600(17) 0.750000 0.8108(7) 0.0268(13) Uani 1 2 d S T P . .
H6 H 0.384388 0.750000 0.862168 0.032 Uiso 1 2 calc RS T P . .
C7 C 0.44176(17) 0.750000 0.8688(6) 0.0260(11) Uani 1 2 d S T P . .
H7 H 0.444380 0.750000 0.958351 0.031 Uiso 1 2 calc RS T P . .
C8 C 0.47320(16) 0.750000 0.7885(6) 0.0223(11) Uani 1 2 d S T P . .
C9 C 0.47060(15) 0.750000 0.6521(5) 0.0188(10) Uani 1 2 d S T P . .
C10 C 0.51840(14) 0.750000 0.4529(5) 0.0139(9) Uani 1 2 d S T P . .
N11 N 0.55668(13) 0.750000 0.4345(4) 0.0155(8) Uani 1 2 d S T P . .
C12 C 0.57111(15) 0.750000 0.3130(5) 0.0198(10) Uani 1 2 d S T P . .
H12 H 0.597261 0.750000 0.302704 0.024 Uiso 1 2 calc RS T P . .
C13 C 0.54890(17) 0.750000 0.2052(5) 0.0233(11) Uani 1 2 d S T P . .
H13 H 0.559569 0.750000 0.122955 0.028 Uiso 1 2 calc RS T P . .
C14 C 0.51005(17) 0.750000 0.2215(6) 0.0260(12) Uani 1 2 d S T P . .
H14 H 0.494284 0.750000 0.149492 0.031 Uiso 1 2 calc RS T P . .
C15 C 0.49464(16) 0.750000 0.3431(5) 0.0222(11) Uani 1 2 d S T P . .
H15 H 0.468484 0.750000 0.353391 0.027 Uiso 1 2 calc RS T P . .
C1' C 0.70401(15) 0.750000 0.4468(6) 0.0207(10) Uani 1 2 d S T P . .
C2' C 0.67162(15) 0.750000 0.5449(5) 0.0178(10) Uani 1 2 d S T P . .
C3' C 0.67817(15) 0.750000 0.6775(5) 0.0190(10) Uani 1 2 d S T P . .
H3' H 0.703423 0.750000 0.702857 0.023 Uiso 1 2 calc RS T P . .
C4' C 0.65154(16) 0.750000 0.7773(5) 0.0186(10) Uani 1 2 d S T P . .
C5' C 0.66395(17) 0.750000 0.9189(5) 0.0197(11) Uani 1 2 d S T P . .
O2' O 0.63890(10) 0.750000 0.4923(4) 0.0219(8) Uani 1 2 d S T P . .
O4' O 0.61523(10) 0.750000 0.7620(3) 0.0192(7) Uani 1 2 d S T P . .
C6' C 0.74338(16) 0.750000 0.5095(6) 0.0272(12) Uani 1 2 d S T P . .
H6'A H 0.762412 0.750000 0.443270 0.041 Uiso 1 2 d RS T P . .
H6'B H 0.746162 0.864560 0.562270 0.041 Uiso 1 1 d R . . . .
C7' C 0.69984(12) 0.5664(7) 0.3620(4) 0.0296(9) Uani 1 1 d . . . . .
H7'A H 0.719896 0.563035 0.299367 0.044 Uiso 1 1 calc R . . . .
H7'B H 0.701126 0.451931 0.415434 0.044 Uiso 1 1 calc R . . . .
H7'C H 0.675886 0.569873 0.318167 0.044 Uiso 1 1 calc R . . . .
C8' C 0.70661(18) 0.750000 0.9392(7) 0.0336(14) Uani 1 2 d S T P . .
H8'A H 0.712129 0.750000 1.030118 0.050 Uiso 1 2 d RS T P . .
H8'B H 0.717309 0.864560 0.900007 0.050 Uiso 1 1 d R . . . .
C9' C 0.64689(14) 0.5681(8) 0.9840(4) 0.0392(11) Uani 1 1 d . . . . .
H9'A H 0.619972 0.567433 0.971443 0.059 Uiso 1 1 calc R . . . .
H9'B H 0.657656 0.452597 0.946282 0.059 Uiso 1 1 calc R . . . .
H9'C H 0.652405 0.570886 1.074897 0.059 Uiso 1 1 calc R . . . .
C1S C 0.6403(2) 0.250000 0.6593(8) 0.0425(17) Uani 1 2 d S T P . .
H1SA H 0.628079 0.250000 0.739139 0.064 Uiso 1 2 d RS T P . .
H1SB H 0.633519 0.135440 0.609139 0.064 Uiso 1 1 d R . . . .
C2S C 0.6804(2) 0.250000 0.6760(7) 0.0335(14) Uani 1 2 d S T P . .
N1S N 0.71277(19) 0.250000 0.6876(7) 0.0458(15) Uani 1 2 d S T P . .

loop_
_atom_site_aniso_label
_atom_site_aniso_U_11
_atom_site_aniso_U_22
_atom_site_aniso_U_33
_atom_site_aniso_U_23
_atom_site_aniso_U_13
_atom_site_aniso_U_12
Pt1 0.01127(15) 0.01726(15) 0.01533(16) 0.000 -0.00004(6) 0.000
Se1 0.0183(3) 0.0396(4) 0.0158(3) 0.000 0.0008(2) 0.000
C2 0.017(2) 0.019(2) 0.019(2) 0.000 0.0059(19) 0.000
C3 0.015(3) 0.019(3) 0.018(3) 0.000 0.0025(18) 0.000
C4 0.015(3) 0.026(3) 0.028(3) 0.000 0.0008(19) 0.000
C5 0.016(2) 0.025(3) 0.037(3) 0.000 0.002(2) 0.000
C6 0.018(2) 0.027(3) 0.036(3) 0.000 0.011(2) 0.000
C7 0.023(3) 0.029(3) 0.027(3) 0.000 0.004(2) 0.000
C8 0.020(3) 0.022(3) 0.024(3) 0.000 0.002(2) 0.000
C9 0.016(2) 0.015(2) 0.025(3) 0.000 0.0007(19) 0.000
C10 0.012(2) 0.011(2) 0.018(2) 0.000 0.0006(18) 0.000
N11 0.015(2) 0.015(2) 0.0165(18) 0.000 0.0017(17) 0.000
C12 0.017(2) 0.023(3) 0.019(2) 0.000 0.001(2) 0.000
C13 0.030(3) 0.025(3) 0.015(2) 0.000 0.000(2) 0.000
C14 0.026(3) 0.029(3) 0.023(3) 0.000 -0.013(2) 0.000
C15 0.015(2) 0.027(3) 0.024(3) 0.000 -0.004(2) 0.000
C1' 0.016(2) 0.024(3) 0.022(3) 0.000 0.004(2) 0.000
C2' 0.016(2) 0.015(2) 0.022(3) 0.000 -0.001(2) 0.000
C3' 0.015(2) 0.021(2) 0.020(3) 0.000 0.0006(19) 0.000
C4' 0.020(2) 0.016(2) 0.020(2) 0.000 0.003(2) 0.000
C5' 0.018(3) 0.023(3) 0.018(3) 0.000 -0.0001(18) 0.000
O2' 0.0138(17) 0.035(2) 0.0169(17) 0.000 0.0015(14) 0.000
O4' 0.0149(16) 0.0282(19) 0.0146(16) 0.000 0.0023(13) 0.000
C6' 0.016(2) 0.036(3) 0.029(3) 0.000 0.004(2) 0.000
C7' 0.0261(19) 0.036(2) 0.0264(19) -0.0076(18) 0.0072(15) 0.0001(18)
C8' 0.024(3) 0.052(4) 0.025(3) 0.000 -0.005(2) 0.000
C9' 0.044(3) 0.049(3) 0.0242(19) 0.013(2) -0.0082(18) -0.016(2)
C1S 0.041(4) 0.035(3) 0.052(4) 0.000 -0.017(3) 0.000
C2S 0.046(4) 0.026(3) 0.029(3) 0.000 -0.009(3) 0.000
N1S 0.042(3) 0.041(3) 0.055(4) 0.000 -0.014(3) 0.000

loop_
_atom_type_symbol
_atom_type_description
_atom_type_scat_dispersion_real
_atom_type_scat_dispersion_imag
_atom_type_scat_source
C C 0.0181 0.0091 'International Tables Vol C Tables 4.2.6.8 and 6.1.1.4'
H H 0.0000 0.0000 'International Tables Vol C Tables 4.2.6.8 and 6.1.1.4'
N N 0.0311 0.0180 'International Tables Vol C Tables 4.2.6.8 and 6.1.1.4'
O O 0.0492 0.0322 'International Tables Vol C Tables 4.2.6.8 and 6.1.1.4'
Pt Pt -4.5932 6.9264 'International Tables Vol C Tables 4.2.6.8 and 6.1.1.4'
Se Se -0.7943 1.1372 'International Tables Vol C Tables 4.2.6.8 and 6.1.1.4'

loop_
_geom_angle_atom_site_label_1
_geom_angle_atom_site_label_2
_geom_angle_atom_site_label_3
_geom_angle
_geom_angle_site_symmetry_1
_geom_angle_site_symmetry_3
_geom_angle_publ_flag
C2 Pt1 N11 79.9(2) . . ?
C2 Pt1 O2' 173.95(19) . . ?
C2 Pt1 O4' 94.22(19) . . ?
N11 Pt1 O2' 94.01(16) . . ?
O4' Pt1 N11 174.16(16) . . ?
O4' Pt1 O2' 91.83(15) . . ?
C2 Se1 C8 88.0(2) . . ?
Se1 C2 Pt1 130.0(3) . . ?
C3 C2 Pt1 118.3(4) . . ?
C3 C2 Se1 111.6(4) . . ?
C2 C3 C9 116.2(5) . . ?
C2 C3 C10 112.4(5) . . ?
C10 C3 C9 131.4(5) . . ?
C5 C4 H4 119.7 . . ?
C5 C4 C9 120.5(5) . . ?
C9 C4 H4 119.7 . . ?
C4 C5 H5 119.5 . . ?
C4 C5 C6 121.1(6) . . ?
C6 C5 H5 119.5 . . ?
C5 C6 H6 119.8 . . ?
C5 C6 C7 120.4(5) . . ?
C7 C6 H6 119.8 . . ?
C6 C7 H7 121.1 . . ?
C8 C7 C6 117.8(6) . . ?
C8 C7 H7 121.1 . . ?
C7 C8 Se1 125.4(5) . . ?
C7 C8 C9 123.1(5) . . ?
C9 C8 Se1 111.5(4) . . ?
C4 C9 C3 130.2(5) . . ?
C4 C9 C8 117.1(5) . . ?
C8 C9 C3 112.7(5) . . ?
N11 C10 C3 113.0(5) . . ?
N11 C10 C15 118.5(5) . . ?
C15 C10 C3 128.5(5) . . ?
C10 N11 Pt1 116.3(4) . . ?
C12 N11 Pt1 123.6(4) . . ?
C12 N11 C10 120.1(5) . . ?
N11 C12 H12 118.6 . . ?
N11 C12 C13 122.8(5) . . ?
C13 C12 H12 118.6 . . ?
C12 C13 H13 120.9 . . ?
C12 C13 C14 118.1(5) . . ?
C14 C13 H13 120.9 . . ?
C13 C14 H14 119.8 . . ?
C15 C14 C13 120.4(5) . . ?
C15 C14 H14 119.8 . . ?
C10 C15 H15 120.0 . . ?
C14 C15 C10 120.1(5) . . ?
C14 C15 H15 120.0 . . ?
C2' C1' C6' 113.4(5) . . ?
C2' C1' C7' 107.8(3) . 7_575 ?
C2' C1' C7' 107.8(3) . . ?
C6' C1' C7' 109.1(3) . 7_575 ?
C6' C1' C7' 109.1(3) . . ?
C7' C1' C7' 109.4(5) . 7_575 ?
C3' C2' C1' 122.0(5) . . ?
O2' C2' C1' 113.2(5) . . ?
O2' C2' C3' 124.8(5) . . ?
C2' C3' H3' 116.0 . . ?
C2' C3' C4' 128.0(5) . . ?
C4' C3' H3' 116.0 . . ?
C3' C4' C5' 121.0(5) . . ?
O4' C4' C3' 125.4(5) . . ?
O4' C4' C5' 113.7(5) . . ?
C4' C5' C9' 107.9(3) . . ?
C4' C5' C9' 107.9(3) . 7_575 ?
C8' C5' C4' 114.6(5) . . ?
C8' C5' C9' 109.1(3) . 7_575 ?
C8' C5' C9' 109.1(3) . . ?
C9' C5' C9' 108.0(5) . 7_575 ?
C2' O2' Pt1 124.5(3) . . ?
C4' O4' Pt1 125.5(3) . . ?
C1' C6' H6'A 109.5 . . ?
C1' C6' H6'B 109.44(15) . 7_575 ?
C1' C6' H6'B 109.4 . . ?
H6'A C6' H6'B 109.5 . . ?
H6'A C6' H6'B 109.5 . 7_575 ?
H6'B C6' H6'B 109.5 . 7_575 ?
C1' C7' H7'A 109.5 . . ?
C1' C7' H7'B 109.5 . . ?
C1' C7' H7'C 109.5 . . ?
H7'A C7' H7'B 109.5 . . ?
H7'A C7' H7'C 109.5 . . ?
H7'B C7' H7'C 109.5 . . ?
C5' C8' H8'A 109.7 . . ?
C5' C8' H8'B 109.4 . . ?
C5' C8' H8'B 109.36(16) . 7_575 ?
H8'A C8' H8'B 109.5 . . ?
H8'A C8' H8'B 109.5 . 7_575 ?
H8'B C8' H8'B 109.5 . 7_575 ?
C5' C9' H9'A 109.5 . . ?
C5' C9' H9'B 109.5 . . ?
C5' C9' H9'C 109.5 . . ?
H9'A C9' H9'B 109.5 . . ?
H9'A C9' H9'C 109.5 . . ?
H9'B C9' H9'C 109.5 . . ?
H1SA C1S H1SB 111.1 . . ?
H1SA C1S H1SB 111.1 . 7_565 ?
H1SB C1S H1SB 107.9 . 7_565 ?
C2S C1S H1SA 110.6 . . ?
C2S C1S H1SB 108.0(2) . 7_565 ?
C2S C1S H1SB 108.0 . . ?
N1S C2S C1S 179.0(8) . . ?

loop_
_geom_bond_atom_site_label_1
_geom_bond_atom_site_label_2
_geom_bond_distance
_geom_bond_site_symmetry_2
_geom_bond_publ_flag
Pt1 C2 1.929(5) . ?
Pt1 N11 1.987(5) . ?
Pt1 O2' 2.067(4) . ?
Pt1 O4' 1.985(4) . ?
Se1 C2 1.874(5) . ?
Se1 C8 1.894(6) . ?
C2 C3 1.376(8) . ?
C3 C9 1.463(7) . ?
C3 C10 1.458(7) . ?
C4 H4 0.9300 . ?
C4 C5 1.384(8) . ?
C4 C9 1.400(8) . ?
C5 H5 0.9300 . ?
C5 C6 1.387(10) . ?
C6 H6 0.9300 . ?
C6 C7 1.399(9) . ?
C7 H7 0.9300 . ?
C7 C8 1.387(8) . ?
C8 C9 1.413(8) . ?
C10 N11 1.366(6) . ?
C10 C15 1.412(7) . ?
N11 C12 1.356(7) . ?
C12 H12 0.9300 . ?
C12 C13 1.363(8) . ?
C13 H13 0.9300 . ?
C13 C14 1.383(9) . ?
C14 H14 0.9300 . ?
C14 C15 1.370(9) . ?
C15 H15 0.9300 . ?
C1' C2' 1.529(7) . ?
C1' C6' 1.535(8) . ?
C1' C7' 1.539(5) . ?
C1' C7' 1.539(5) 7_575 ?
C2' C3' 1.390(8) . ?
C2' O2' 1.278(7) . ?
C3' H3' 0.9300 . ?
C3' C4' 1.396(7) . ?
C4' C5' 1.528(7) . ?
C4' O4' 1.292(7) . ?
C5' C8' 1.522(8) . ?
C5' C9' 1.538(6) 7_575 ?
C5' C9' 1.538(6) . ?
C6' H6'A 0.9598 . ?
C6' H6'B 0.9599 . ?
C6' H6'B 0.9599 7_575 ?
C7' H7'A 0.9600 . ?
C7' H7'B 0.9600 . ?
C7' H7'C 0.9600 . ?
C8' H8'A 0.9598 . ?
C8' H8'B 0.9600 . ?
C8' H8'B 0.9600 7_575 ?
C9' H9'A 0.9600 . ?
C9' H9'B 0.9600 . ?
C9' H9'C 0.9600 . ?
C1S H1SA 0.9313 . ?
C1S H1SB 0.9697 . ?
C1S H1SB 0.9697 7_565 ?
C1S C2S 1.429(11) . ?
C2S N1S 1.148(10) . ?
